data_2220468
loop_
_publ_author_name
'Cui, Jichun'
'Qiao, Yanling'
'Yin, Handong'

_publ_section_title '[4-Chloro-<i>N</i>'-(3-methoxy-2-oxidobenzylidene)benzohydrazidato]dimethyltin(IV)'
_journal_coeditor_code CV2482
_journal_issue 1
_journal_name_full 'Acta Crystallographica Section E'
_journal_page_first m36
_journal_paper_doi 10.1107/S1600536808040786
_journal_volume 65
_journal_year 2009
_chemical_formula_iupac '[Sn (C H3)2 (C15 H11 Cl N2 O3)]'
_chemical_formula_moiety 'C17 H17 Cl N2 O3 Sn'
_chemical_formula_sum 'C17 H17 Cl N2 O3 Sn'
_chemical_formula_weight 451.47
_chemical_name_systematic
;
[4-Chloro-<i>N</i>'-(3-methoxy-2-
oxidobenzylidene)benzohydrazidato]dimethyltin(IV)
;
_space_group_IT_number 15
_symmetry_cell_setting monoclinic
_symmetry_space_group_name_Hall '-C 2yc'
_symmetry_space_group_name_H-M 'C 1 2/c 1'
_atom_sites_solution_hydrogens geom
_atom_sites_solution_primary direct
_atom_sites_solution_secondary difmap
_audit_creation_method SHELXL-97
_cell_angle_alpha 90.00
_cell_angle_beta 113.189(2)
_cell_angle_gamma 90.00
_cell_formula_units_Z 8
_cell_length_a 30.015(3)
_cell_length_b 9.5039(10)
_cell_length_c 13.5615(18)
_cell_measurement_reflns_used 4052
_cell_measurement_temperature 298(2)
_cell_measurement_theta_max 28.144
_cell_measurement_theta_min 2.266
_cell_volume 3556.0(7)
_computing_cell_refinement 'SMART (Siemens, 1996)'
_computing_data_collection 'SMART (Siemens, 1996)'
_computing_data_reduction 'SAINT (Siemens, 1996)'
_computing_molecular_graphics 'SHELXTL (Sheldrick, 2008)'
_computing_publication_material 'SHELXTL (Sheldrick, 2008)'
_computing_structure_refinement 'SHELXL97 (Sheldrick, 2008)'
_computing_structure_solution 'SHELXS97 (Sheldrick, 2008)'
_diffrn_ambient_temperature 298(2)
_diffrn_measured_fraction_theta_full 0.990
_diffrn_measured_fraction_theta_max 0.990
_diffrn_measurement_device_type 'Siemens SMART CCD area-detector'
_diffrn_measurement_method '\f and \w'
_diffrn_radiation_monochromator graphite
_diffrn_radiation_source 'fine-focus sealed tube'
_diffrn_radiation_type MoK\a
_diffrn_radiation_wavelength 0.71073
_diffrn_reflns_av_R_equivalents 0.0607
_diffrn_reflns_av_sigmaI/netI 0.0613
_diffrn_reflns_limit_h_max 35
_diffrn_reflns_limit_h_min -35
_diffrn_reflns_limit_k_max 11
_diffrn_reflns_limit_k_min -10
_diffrn_reflns_limit_l_max 16
_diffrn_reflns_limit_l_min -8
_diffrn_reflns_number 8568
_diffrn_reflns_theta_full 25.01
_diffrn_reflns_theta_max 25.01
_diffrn_reflns_theta_min 2.27
_exptl_absorpt_coefficient_mu 1.604
_exptl_absorpt_correction_T_max 0.8824
_exptl_absorpt_correction_T_min 0.5010
_exptl_absorpt_correction_type multi-scan
_exptl_absorpt_process_details '(SADABS; Sheldrick, 1996)'
_exptl_crystal_colour orange
_exptl_crystal_density_diffrn 1.687
_exptl_crystal_density_method 'not measured'
_exptl_crystal_description block
_exptl_crystal_F_000 1792
_exptl_crystal_size_max 0.50
_exptl_crystal_size_mid 0.20
_exptl_crystal_size_min 0.08
_refine_diff_density_max 0.655
_refine_diff_density_min -0.565
_refine_ls_extinction_method none
_refine_ls_goodness_of_fit_ref 1.001
_refine_ls_hydrogen_treatment constr
_refine_ls_matrix_type full
_refine_ls_number_parameters 220
_refine_ls_number_reflns 3113
_refine_ls_number_restraints 0
_refine_ls_restrained_S_all 1.001
_refine_ls_R_factor_all 0.0466
_refine_ls_R_factor_gt 0.0286
_refine_ls_shift/su_max 0.001
_refine_ls_shift/su_mean 0.000
_refine_ls_structure_factor_coef Fsqd
_refine_ls_weighting_details 'calc w=1/[\s^2^(Fo^2^)+(0.0351P)^2^+0.1164P] where P=(Fo^2^+2Fc^2^)/3'
_refine_ls_weighting_scheme calc
_refine_ls_wR_factor_gt 0.0645
_refine_ls_wR_factor_ref 0.0803
_reflns_number_gt 2392
_reflns_number_total 3113
_reflns_threshold_expression I>2\s(I)
_cod_data_source_file cv2482.cif
_cod_data_source_block I
_cod_depositor_comments
;
The following automatic conversions were performed:
'_symmetry_cell_setting' value 'Monoclinic' changed to 'monoclinic'
according to '/home/saulius/struct/CIF-dictionaries/cif_core.dic'
dictionary named 'cif_core.dic' version 2.4.1 from 2010-06-29.

Automatic conversion script
Id: cif_fix_enum 1527 2010-12-29 10:47:43Z saulius 

The following automatic conversions were performed:

'_symmetry_cell_setting' value 'Monoclinic' changed to 'monoclinic'
according to /home/saulius/struct/CIF-dictionaries/cif_core.dic
dictionary named 'cif_core.dic' version 2.4.1 from 2010-06-29.

Automatic conversion script
Id: cif_fix_values 1715 2011-07-08 13:25:40Z adriana 
;
_cod_original_sg_symbol_H-M 'C 2/c'
_cod_database_code 2220468
_cod_database_fobs_code 2220468

loop_
_symmetry_equiv_pos_as_xyz
'x, y, z'
'-x, y, -z+1/2'
'x+1/2, y+1/2, z'
'-x+1/2, y+1/2, -z+1/2'
'-x, -y, -z'
'x, -y, z-1/2'
'-x+1/2, -y+1/2, -z'
'x+1/2, -y+1/2, z-1/2'

loop_
_atom_site_type_symbol
_atom_site_label
_atom_site_fract_x
_atom_site_fract_y
_atom_site_fract_z
_atom_site_U_iso_or_equiv
_atom_site_adp_type
_atom_site_calc_flag
_atom_site_refinement_flags
_atom_site_occupancy
_atom_site_disorder_assembly
_atom_site_disorder_group
Sn Sn1 0.032667(8) 0.79772(3) 0.059696(18) 0.03884(12) Uani d . 1 . .
Cl Cl1 0.23989(4) 0.12286(15) 0.38025(11) 0.0824(4) Uani d . 1 . .
N N1 0.03655(10) 0.5011(3) 0.1544(2) 0.0386(7) Uani d . 1 . .
N N2 0.00348(9) 0.6097(3) 0.1058(2) 0.0343(7) Uani d . 1 . .
O O1 0.08954(9) 0.6394(3) 0.1128(2) 0.0516(7) Uani d . 1 . .
O O2 -0.04042(8) 0.8667(3) 0.0035(2) 0.0481(7) Uani d . 1 . .
O O3 -0.11949(8) 1.0208(3) -0.0695(2) 0.0593(8) Uani d . 1 . .
C C1 0.07925(12) 0.5289(4) 0.1536(3) 0.0375(9) Uani d . 1 . .
C C2 0.11826(12) 0.4249(4) 0.2063(3) 0.0373(9) Uani d . 1 . .
C C3 0.11002(14) 0.3030(4) 0.2523(3) 0.0452(10) Uani d . 1 . .
H H3 0.0788 0.2837 0.2472 0.054 Uiso calc R 1 . .
C C4 0.14663(14) 0.2095(4) 0.3054(3) 0.0484(10) Uani d . 1 . .
H H4 0.1405 0.1282 0.3361 0.058 Uiso calc R 1 . .
C C5 0.19244(14) 0.2392(5) 0.3119(3) 0.0515(11) Uani d . 1 . .
C C6 0.20167(14) 0.3569(5) 0.2656(4) 0.0706(14) Uani d . 1 . .
H H6 0.2328 0.3747 0.2696 0.085 Uiso calc R 1 . .
C C7 0.16426(14) 0.4496(5) 0.2123(4) 0.0603(12) Uani d . 1 . .
H H7 0.1704 0.5297 0.1803 0.072 Uiso calc R 1 . .
C C8 -0.03937(12) 0.5902(4) 0.1040(3) 0.0394(9) Uani d . 1 . .
H H8 -0.0445 0.5060 0.1330 0.047 Uiso calc R 1 . .
C C9 -0.07999(13) 0.6841(4) 0.0622(3) 0.0392(9) Uani d . 1 . .
C C10 -0.07884(13) 0.8150(4) 0.0152(3) 0.0396(9) Uani d . 1 . .
C C11 -0.12244(12) 0.8960(4) -0.0225(3) 0.0446(10) Uani d . 1 . .
C C12 -0.16337(14) 0.8486(5) -0.0114(3) 0.0570(12) Uani d . 1 . .
H H12 -0.1911 0.9040 -0.0351 0.068 Uiso calc R 1 . .
C C13 -0.16372(15) 0.7186(5) 0.0348(4) 0.0655(14) Uani d . 1 . .
H H13 -0.1917 0.6872 0.0417 0.079 Uiso calc R 1 . .
C C14 -0.12297(13) 0.6366(5) 0.0703(3) 0.0529(11) Uani d . 1 . .
H H14 -0.1236 0.5488 0.1001 0.063 Uiso calc R 1 . .
C C15 -0.16273(14) 1.1007(5) -0.1172(4) 0.0785(16) Uani d . 1 . .
H H15A -0.1874 1.0434 -0.1683 0.118 Uiso calc R 1 . .
H H15B -0.1566 1.1810 -0.1529 0.118 Uiso calc R 1 . .
H H15C -0.1733 1.1315 -0.0626 0.118 Uiso calc R 1 . .
C C16 0.03486(14) 0.8041(4) -0.0928(3) 0.0450(10) Uani d . 1 . .
H H16A 0.0310 0.8996 -0.1180 0.068 Uiso calc R 1 . .
H H16B 0.0091 0.7475 -0.1416 0.068 Uiso calc R 1 . .
H H16C 0.0654 0.7683 -0.0887 0.068 Uiso calc R 1 . .
C C17 0.05918(14) 0.9110(4) 0.2044(3) 0.0508(11) Uani d . 1 . .
H H17A 0.0896 0.8717 0.2515 0.076 Uiso calc R 1 . .
H H17B 0.0363 0.9053 0.2378 0.076 Uiso calc R 1 . .
H H17C 0.0637 1.0077 0.1901 0.076 Uiso calc R 1 . .

loop_
_atom_site_aniso_label
_atom_site_aniso_U_11
_atom_site_aniso_U_22
_atom_site_aniso_U_33
_atom_site_aniso_U_12
_atom_site_aniso_U_13
_atom_site_aniso_U_23
Sn1 0.03741(16) 0.0408(2) 0.04022(17) 0.00259(12) 0.01728(12) 0.00166(12)
Cl1 0.0532(6) 0.0705(9) 0.1054(10) 0.0202(6) 0.0120(7) 0.0138(8)
N1 0.0381(16) 0.0376(19) 0.0420(17) 0.0032(14) 0.0179(13) 0.0047(15)
N2 0.0349(15) 0.0350(18) 0.0347(15) -0.0004(14) 0.0156(13) -0.0008(14)
O1 0.0453(15) 0.0475(18) 0.0701(18) 0.0051(13) 0.0315(14) 0.0148(16)
O2 0.0381(13) 0.0485(18) 0.0603(16) 0.0043(12) 0.0222(13) 0.0120(14)
O3 0.0347(14) 0.0504(19) 0.086(2) 0.0068(13) 0.0167(14) 0.0133(17)
C1 0.041(2) 0.040(2) 0.0346(19) 0.0022(17) 0.0176(16) -0.0034(17)
C2 0.0383(19) 0.036(2) 0.040(2) -0.0003(16) 0.0178(16) -0.0031(17)
C3 0.042(2) 0.045(3) 0.048(2) -0.0001(19) 0.0167(18) -0.002(2)
C4 0.048(2) 0.041(3) 0.054(2) 0.0014(19) 0.0167(19) 0.008(2)
C5 0.043(2) 0.048(3) 0.055(2) 0.008(2) 0.0104(19) -0.002(2)
C6 0.033(2) 0.073(3) 0.101(4) 0.002(2) 0.022(2) 0.019(3)
C7 0.047(2) 0.055(3) 0.082(3) 0.001(2) 0.029(2) 0.018(3)
C8 0.045(2) 0.041(2) 0.0353(19) -0.0024(18) 0.0191(16) -0.0051(17)
C9 0.0394(19) 0.048(3) 0.0317(18) 0.0020(18) 0.0152(16) -0.0009(17)
C10 0.0358(19) 0.047(3) 0.0346(19) -0.0015(17) 0.0128(16) -0.0051(18)
C11 0.039(2) 0.045(3) 0.047(2) 0.0023(19) 0.0141(17) -0.001(2)
C12 0.038(2) 0.063(3) 0.071(3) 0.006(2) 0.022(2) 0.011(3)
C13 0.039(2) 0.087(4) 0.076(3) 0.002(2) 0.029(2) 0.019(3)
C14 0.042(2) 0.064(3) 0.056(2) -0.001(2) 0.0234(19) 0.011(2)
C15 0.041(2) 0.067(3) 0.113(4) 0.011(2) 0.014(3) 0.023(3)
C16 0.053(2) 0.042(2) 0.045(2) 0.0016(19) 0.0245(18) 0.0022(19)
C17 0.056(2) 0.047(3) 0.044(2) -0.005(2) 0.0149(19) -0.002(2)

loop_
_atom_type_symbol
_atom_type_description
_atom_type_scat_dispersion_real
_atom_type_scat_dispersion_imag
_atom_type_scat_source
C C 0.0033 0.0016 'International Tables Vol C Tables 4.2.6.8 and 6.1.1.4'
H H 0.0000 0.0000 'International Tables Vol C Tables 4.2.6.8 and 6.1.1.4'
N N 0.0061 0.0033 'International Tables Vol C Tables 4.2.6.8 and 6.1.1.4'
O O 0.0106 0.0060 'International Tables Vol C Tables 4.2.6.8 and 6.1.1.4'
Sn Sn -0.6537 1.4246 'International Tables Vol C Tables 4.2.6.8 and 6.1.1.4'
Cl Cl 0.1484 0.1585 'International Tables Vol C Tables 4.2.6.8 and 6.1.1.4'

loop_
_geom_angle_atom_site_label_1
_geom_angle_atom_site_label_2
_geom_angle_atom_site_label_3
_geom_angle_site_symmetry_1
_geom_angle_site_symmetry_3
_geom_angle
_geom_angle_publ_flag
C16 Sn1 C17 . . 139.41(15) ?
C16 Sn1 O2 . . 93.81(13) ?
C17 Sn1 O2 . . 97.74(13) ?
C16 Sn1 O1 . . 91.21(13) ?
C17 Sn1 O1 . . 94.93(13) ?
O2 Sn1 O1 . . 153.92(11) ?
C16 Sn1 N2 . . 118.54(12) ?
C17 Sn1 N2 . . 101.45(14) ?
O2 Sn1 N2 . . 83.18(10) ?
O1 Sn1 N2 . . 71.99(10) ?
C16 Sn1 Sn1 . 5_575 77.92(10) ?
C17 Sn1 Sn1 . 5_575 81.00(11) ?
O2 Sn1 Sn1 . 5_575 48.68(7) ?
O1 Sn1 Sn1 . 5_575 156.79(7) ?
N2 Sn1 Sn1 . 5_575 131.22(7) ?
C1 N1 N2 . . 111.2(3) ?
C8 N2 N1 . . 114.8(3) ?
C8 N2 Sn1 . . 128.4(3) ?
N1 N2 Sn1 . . 116.5(2) ?
C1 O1 Sn1 . . 114.8(2) ?
C10 O2 Sn1 . . 132.1(2) ?
C11 O3 C15 . . 117.4(3) ?
O1 C1 N1 . . 124.8(3) ?
O1 C1 C2 . . 118.4(3) ?
N1 C1 C2 . . 116.7(3) ?
C7 C2 C3 . . 118.1(4) ?
C7 C2 C1 . . 120.0(4) ?
C3 C2 C1 . . 121.9(3) ?
C2 C3 C4 . . 121.9(4) ?
C2 C3 H3 . . 119.0 ?
C4 C3 H3 . . 119.0 ?
C5 C4 C3 . . 118.3(4) ?
C5 C4 H4 . . 120.8 ?
C3 C4 H4 . . 120.8 ?
C6 C5 C4 . . 121.3(4) ?
C6 C5 Cl1 . . 119.4(3) ?
C4 C5 Cl1 . . 119.3(4) ?
C5 C6 C7 . . 119.5(4) ?
C5 C6 H6 . . 120.3 ?
C7 C6 H6 . . 120.3 ?
C2 C7 C6 . . 120.8(4) ?
C2 C7 H7 . . 119.6 ?
C6 C7 H7 . . 119.6 ?
N2 C8 C9 . . 127.1(4) ?
N2 C8 H8 . . 116.4 ?
C9 C8 H8 . . 116.4 ?
C10 C9 C14 . . 120.4(3) ?
C10 C9 C8 . . 124.2(4) ?
C14 C9 C8 . . 115.5(4) ?
O2 C10 C9 . . 124.3(3) ?
O2 C10 C11 . . 118.5(4) ?
C9 C10 C11 . . 117.2(3) ?
O3 C11 C12 . . 124.2(3) ?
O3 C11 C10 . . 114.6(3) ?
C12 C11 C10 . . 121.2(4) ?
C11 C12 C13 . . 120.6(4) ?
C11 C12 H12 . . 119.7 ?
C13 C12 H12 . . 119.7 ?
C14 C13 C12 . . 120.1(4) ?
C14 C13 H13 . . 119.9 ?
C12 C13 H13 . . 119.9 ?
C13 C14 C9 . . 120.5(4) ?
C13 C14 H14 . . 119.7 ?
C9 C14 H14 . . 119.7 ?
O3 C15 H15A . . 109.5 ?
O3 C15 H15B . . 109.5 ?
H15A C15 H15B . . 109.5 ?
O3 C15 H15C . . 109.5 ?
H15A C15 H15C . . 109.5 ?
H15B C15 H15C . . 109.5 ?
Sn1 C16 H16A . . 109.5 ?
Sn1 C16 H16B . . 109.5 ?
H16A C16 H16B . . 109.5 ?
Sn1 C16 H16C . . 109.5 ?
H16A C16 H16C . . 109.5 ?
H16B C16 H16C . . 109.5 ?
Sn1 C17 H17A . . 109.5 ?
Sn1 C17 H17B . . 109.5 ?
H17A C17 H17B . . 109.5 ?
Sn1 C17 H17C . . 109.5 ?
H17A C17 H17C . . 109.5 ?
H17B C17 H17C . . 109.5 ?
C3 CG1 C5 . . 119.9(3) ?
C3 CG1 C7 . . 119.8(2) ?
C5 CG1 C7 . . 120.3(2) ?
C3 CG1 C6 . . 179.4(3) ?
C5 CG1 C6 . . 59.6(3) ?
C7 CG1 C6 . . 60.6(2) ?
C3 CG1 C4 . . 60.1(2) ?
C5 CG1 C4 . . 59.8(2) ?
C7 CG1 C4 . . 179.6(3) ?
C6 CG1 C4 . . 119.4(3) ?
C3 CG1 C2 . . 60.4(2) ?
C5 CG1 C2 . . 179.2(2) ?
C7 CG1 C2 . . 59.5(2) ?
C6 CG1 C2 . . 120.1(3) ?
C4 CG1 C2 . . 120.5(2) ?
C3 CG1 CG2 . 5_565 91.56(16) ?
C5 CG1 CG2 . 5_565 102.81(18) ?
C7 CG1 CG2 . 5_565 75.46(19) ?
C6 CG1 CG2 . 5_565 88.2(2) ?
C4 CG1 CG2 . 5_565 104.11(17) ?
C2 CG1 CG2 . 5_565 77.95(14) ?
C11 CG2 C12 . . 59.4(2) ?
C11 CG2 C14 . . 178.1(2) ?
C12 CG2 C14 . . 118.9(2) ?
C11 CG2 C13 . . 119.3(2) ?
C12 CG2 C13 . . 59.9(2) ?
C14 CG2 C13 . . 59.0(2) ?
C11 CG2 C9 . . 120.8(2) ?
C12 CG2 C9 . . 179.5(2) ?
C14 CG2 C9 . . 61.0(2) ?
C13 CG2 C9 . . 120.0(2) ?
C11 CG2 C10 . . 61.1(2) ?
C12 CG2 C10 . . 120.4(2) ?
C14 CG2 C10 . . 120.6(2) ?
C13 CG2 C10 . . 179.6(3) ?
C9 CG2 C10 . . 59.7(2) ?

loop_
_geom_bond_atom_site_label_1
_geom_bond_atom_site_label_2
_geom_bond_site_symmetry_2
_geom_bond_distance
_geom_bond_publ_flag
Sn1 C16 . 2.096(4) ?
Sn1 C17 . 2.101(4) ?
Sn1 O2 . 2.123(2) ?
Sn1 O1 . 2.174(3) ?
Sn1 N2 . 2.187(3) ?
Cl1 C5 . 1.752(4) ?
N1 C1 . 1.313(4) ?
N1 N2 . 1.403(4) ?
N2 C8 . 1.290(4) ?
O1 C1 . 1.281(4) ?
O2 C10 . 1.319(4) ?
O3 C11 . 1.365(5) ?
O3 C15 . 1.421(5) ?
C1 C2 . 1.483(5) ?
C2 C7 . 1.371(5) ?
C2 C3 . 1.383(5) ?
C3 C4 . 1.376(5) ?
C3 H3 . 0.9300 ?
C4 C5 . 1.372(6) ?
C4 H4 . 0.9300 ?
C5 C6 . 1.364(6) ?
C6 C7 . 1.386(6) ?
C6 H6 . 0.9300 ?
C7 H7 . 0.9300 ?
C8 C9 . 1.436(5) ?
C8 H8 . 0.9300 ?
C9 C10 . 1.404(5) ?
C9 C14 . 1.412(5) ?
C10 C11 . 1.428(5) ?
C11 C12 . 1.371(5) ?
C12 C13 . 1.387(6) ?
C12 H12 . 0.9300 ?
C13 C14 . 1.368(6) ?
C13 H13 . 0.9300 ?
C14 H14 . 0.9300 ?
C15 H15A . 0.9600 ?
C15 H15B . 0.9600 ?
C15 H15C . 0.9600 ?
C16 H16A . 0.9600 ?
C16 H16B . 0.9600 ?
C16 H16C . 0.9600 ?
C17 H17A . 0.9600 ?
C17 H17B . 0.9600 ?
C17 H17C . 0.9600 ?

loop_
_geom_contact_atom_site_label_1
_geom_contact_atom_site_label_2
_geom_contact_distance
_geom_contact_site_symmetry_2
_geom_contact_publ_flag
Sn1 Sn1 4.3302(6) 5_575 n
Cg1 Cg2 3.690(5) 5_565 n

loop_
_geom_hbond_atom_site_label_D
_geom_hbond_atom_site_label_H
_geom_hbond_atom_site_label_A
_geom_hbond_site_symmetry_A
_geom_hbond_distance_DH
_geom_hbond_distance_HA
_geom_hbond_distance_DA
_geom_hbond_angle_DHA
C15 H15B O1 5_575 0.96 2.53 3.290(6) 136.2
